data_4504340
loop_
_publ_author_name
'Fu, Shu-Juan'
'Cheng, Ching-Yuan'
'Lin, Kuan-Jiuh'

_publ_section_title
;
 A Reversible Octahedral to Trigonal&#x2212;Bipyramidal Cobalt
 Coordination Change in an Aquo-Accessible Coordination Network
;
_journal_issue 8
_journal_name_full 'Crystal Growth &amp; Design'
_journal_page_first 1381
_journal_paper_doi 10.1021/cg070361r
_journal_volume 7
_journal_year 2007
_chemical_formula_sum 'C14 H12 Co N2 O6 P2'
_chemical_formula_weight 425.13
_chemical_name_systematic
; 
 ? 
;
_space_group_IT_number 2
_symmetry_cell_setting triclinic
_symmetry_space_group_name_Hall '-P 1'
_symmetry_space_group_name_H-M 'P -1'
_atom_sites_solution_hydrogens geom
_atom_sites_solution_primary direct
_atom_sites_solution_secondary difmap
_audit_creation_method SHELXL-97
_cell_angle_alpha 86.572(2)
_cell_angle_beta 82.114(2)
_cell_angle_gamma 84.112(2)
_cell_formula_units_Z 2
_cell_length_a 5.5422(6)
_cell_length_b 10.9953(12)
_cell_length_c 12.9331(13)
_cell_measurement_temperature 293(2)
_cell_volume 775.71(14)
_computing_cell_refinement 'Bruker SMART'
_computing_data_collection 'Bruker SMART'
_computing_data_reduction 'Bruker SHELXTL'
_computing_molecular_graphics 'Bruker SHELXTL'
_computing_publication_material 'Bruker SHELXTL'
_computing_structure_refinement 'SHELXL-97 (Sheldrick, 1997)'
_computing_structure_solution 'SHELXS-97 (Sheldrick, 1990)'
_diffrn_ambient_temperature 293(2)
_diffrn_measured_fraction_theta_full 0.972
_diffrn_measured_fraction_theta_max 0.972
_diffrn_measurement_device_type 'CCD area detector'
_diffrn_measurement_method 'phi and omega scans'
_diffrn_radiation_monochromator graphite
_diffrn_radiation_source 'fine-focus sealed tube'
_diffrn_radiation_type MoK\a
_diffrn_radiation_wavelength 0.71073
_diffrn_reflns_av_R_equivalents 0.0301
_diffrn_reflns_av_sigmaI/netI 0.0687
_diffrn_reflns_limit_h_max 7
_diffrn_reflns_limit_h_min -7
_diffrn_reflns_limit_k_max 14
_diffrn_reflns_limit_k_min -14
_diffrn_reflns_limit_l_max 13
_diffrn_reflns_limit_l_min -16
_diffrn_reflns_number 5004
_diffrn_reflns_theta_full 27.54
_diffrn_reflns_theta_max 27.54
_diffrn_reflns_theta_min 1.59
_exptl_absorpt_coefficient_mu 1.349
_exptl_absorpt_correction_type none
_exptl_crystal_density_diffrn 1.820
_exptl_crystal_density_method 'not measured'
_exptl_crystal_F_000 430
_exptl_crystal_size_max 0.248
_exptl_crystal_size_mid 0.139
_exptl_crystal_size_min 0.108
_refine_diff_density_max 0.852
_refine_diff_density_min -0.718
_refine_diff_density_rms 0.130
_refine_ls_extinction_method none
_refine_ls_goodness_of_fit_ref 1.044
_refine_ls_hydrogen_treatment mixed
_refine_ls_matrix_type full
_refine_ls_number_parameters 262
_refine_ls_number_reflns 3488
_refine_ls_number_restraints 0
_refine_ls_restrained_S_all 1.044
_refine_ls_R_factor_all 0.0864
_refine_ls_R_factor_gt 0.0555
_refine_ls_shift/su_max 3.246
_refine_ls_shift/su_mean 0.157
_refine_ls_structure_factor_coef Fsqd
_refine_ls_weighting_details 'calc w=1/[\s^2^(Fo^2^)+(0.1000P)^2^+0.0000P] where P=(Fo^2^+2Fc^2^)/3'
_refine_ls_weighting_scheme calc
_refine_ls_wR_factor_gt 0.1425
_refine_ls_wR_factor_ref 0.1705
_reflns_number_gt 2434
_reflns_number_total 3488
_reflns_threshold_expression >2sigma(I)
_cod_data_source_file cg070361rsi20070605_071716.cif
_cod_data_source_block kj358m
_cod_depositor_comments
;
The following automatic conversions were performed:

'_symmetry_cell_setting' value 'Triclinic' changed to 'triclinic'
according to /home/saulius/struct/CIF-dictionaries/cif_core.dic
dictionary named 'cif_core.dic' version 2.4.1 from 2010-06-29.

Automatic conversion script
Id: cif_fix_values 1715 2011-07-08 13:25:40Z adriana 
;
_cod_original_sg_symbol_H-M P-1
_cod_database_code 4504340

loop_
_symmetry_equiv_pos_as_xyz
'x, y, z'
'-x, -y, -z'

loop_
_atom_site_label
_atom_site_type_symbol
_atom_site_fract_x
_atom_site_fract_y
_atom_site_fract_z
_atom_site_U_iso_or_equiv
_atom_site_adp_type
_atom_site_occupancy
_atom_site_symmetry_multiplicity
_atom_site_calc_flag
Co1 Co 0.31225(11) 0.73129(5) 0.20573(5) 0.0201(2) Uani 1 1 d
P2 P 0.8164(2) 0.87744(11) 0.12089(10) 0.0205(3) Uani 1 1 d
P1 P 0.3222(2) 0.89325(11) 0.41628(10) 0.0206(3) Uani 1 1 d
N1 N 0.0679(7) 0.6062(4) 0.2931(3) 0.0258(9) Uani 1 1 d
N2 N 0.4709(8) 0.5550(4) 0.1646(4) 0.0396(12) Uani 1 1 d
C5 C 0.2832(13) 0.2432(5) 0.2265(6) 0.0459(16) Uani 1 1 d
H5 H 0.332(12) 0.162(6) 0.210(5) 0.055 Uiso 1 1 calc
C4 C 0.4244(11) 0.3377(5) 0.1799(5) 0.0418(15) Uani 1 1 d
C10 C -0.1297(12) 0.6353(6) 0.3570(6) 0.054(2) Uani 1 1 d
H10 H -0.175(13) 0.717(7) 0.371(6) 0.064 Uiso 1 1 calc
C7 C -0.0036(14) 0.3918(6) 0.3199(6) 0.057(2) Uani 1 1 d
C6 C 0.0808(16) 0.2691(6) 0.2939(6) 0.062(2) Uani 1 1 d
H6 H -0.007(15) 0.206(7) 0.324(6) 0.074 Uiso 1 1 calc
C9 C -0.275(2) 0.5457(8) 0.4057(10) 0.123(6) Uani 1 1 d
H9 H -0.42(2) 0.569(10) 0.450(9) 0.147 Uiso 1 1 calc
C8 C -0.210(2) 0.4255(7) 0.3880(10) 0.123(6) Uani 1 1 d
H8 H -0.31(2) 0.366(10) 0.422(9) 0.148 Uiso 1 1 calc
C1 C 0.6771(16) 0.5314(7) 0.1019(9) 0.098(4) Uani 1 1 d
H1 H 0.771(19) 0.595(9) 0.078(8) 0.118 Uiso 1 1 calc
C3 C 0.6364(16) 0.3186(7) 0.1088(8) 0.078(3) Uani 1 1 d
H3 H 0.692(16) 0.240(8) 0.088(7) 0.094 Uiso 1 1 calc
C11 C 0.1330(9) 0.4868(4) 0.2743(4) 0.0257(10) Uani 1 1 d
C12 C 0.3493(9) 0.4593(4) 0.2040(4) 0.0288(11) Uani 1 1 d
O4 O 0.5761(6) 0.8241(3) 0.1223(3) 0.0281(8) Uani 1 1 d
O2 O 0.3239(6) 0.7900(3) 0.3464(3) 0.0322(8) Uani 1 1 d
O3 O 0.4318(6) 0.8367(3) 0.5165(3) 0.0278(8) Uani 1 1 d
O1 O 0.4604(6) 0.9989(3) 0.3686(3) 0.0270(8) Uani 1 1 d
O5 O 1.0337(6) 0.7851(3) 0.1273(3) 0.0348(9) Uani 1 1 d
O6 O 0.8015(8) 0.9704(4) 0.2107(3) 0.0449(11) Uani 1 1 d
C14 C 0.8805(8) 0.9695(5) 0.0029(4) 0.0228(10) Uani 1 1 d
H14A H 0.891(10) 0.918(5) -0.057(4) 0.027 Uiso 1 1 calc
H14B H 0.746(10) 1.032(5) -0.002(4) 0.027 Uiso 1 1 calc
C13 C 0.0126(8) 0.9498(5) 0.4604(4) 0.0260(11) Uani 1 1 d
H13A H -0.065(10) 0.982(5) 0.400(4) 0.031 Uiso 1 1 calc
H13B H -0.075(10) 0.882(5) 0.492(4) 0.031 Uiso 1 1 calc
C2 C 0.7594(18) 0.4131(8) 0.0700(11) 0.119(5) Uani 1 1 d
H2 H 0.90(2) 0.400(10) 0.022(9) 0.143 Uiso 1 1 calc

loop_
_atom_site_aniso_label
_atom_site_aniso_U_11
_atom_site_aniso_U_22
_atom_site_aniso_U_33
_atom_site_aniso_U_23
_atom_site_aniso_U_13
_atom_site_aniso_U_12
Co1 0.0148(3) 0.0208(3) 0.0246(4) -0.0023(2) 0.0001(2) -0.0044(2)
P2 0.0150(6) 0.0251(6) 0.0217(6) 0.0023(5) -0.0007(5) -0.0075(5)
P1 0.0153(6) 0.0230(6) 0.0234(6) -0.0052(5) 0.0008(5) -0.0034(5)
N1 0.024(2) 0.021(2) 0.031(2) 0.0004(17) -0.0003(17) -0.0032(16)
N2 0.026(2) 0.028(2) 0.061(3) -0.011(2) 0.013(2) -0.0061(19)
C5 0.063(4) 0.018(3) 0.057(4) -0.001(3) -0.008(3) -0.006(3)
C4 0.040(3) 0.025(3) 0.060(4) -0.010(3) -0.004(3) 0.003(2)
C10 0.049(4) 0.030(3) 0.069(5) -0.002(3) 0.036(3) -0.005(3)
C7 0.068(5) 0.026(3) 0.066(5) 0.005(3) 0.030(4) -0.009(3)
C6 0.086(6) 0.022(3) 0.068(5) 0.010(3) 0.021(4) -0.007(3)
C9 0.134(9) 0.044(5) 0.155(11) -0.012(6) 0.119(9) -0.025(5)
C8 0.136(10) 0.038(4) 0.162(11) -0.004(5) 0.113(9) -0.023(5)
C1 0.063(5) 0.036(4) 0.177(11) -0.036(5) 0.077(6) -0.018(4)
C3 0.062(5) 0.031(4) 0.130(8) -0.026(4) 0.033(5) -0.004(3)
C11 0.029(3) 0.021(2) 0.027(3) 0.0001(19) -0.002(2) -0.0023(19)
C12 0.025(3) 0.023(2) 0.039(3) -0.005(2) -0.003(2) -0.003(2)
O4 0.0165(17) 0.035(2) 0.033(2) 0.0053(15) -0.0001(14) -0.0118(14)
O2 0.0279(19) 0.036(2) 0.033(2) -0.0137(16) 0.0024(15) -0.0071(16)
O3 0.0281(19) 0.0250(18) 0.0305(19) 0.0004(15) -0.0046(15) -0.0031(14)
O1 0.0209(17) 0.0324(19) 0.0267(19) -0.0032(15) 0.0058(14) -0.0084(14)
O5 0.0235(18) 0.037(2) 0.043(2) 0.0112(17) -0.0077(16) -0.0026(16)
O6 0.042(2) 0.057(3) 0.038(2) -0.019(2) 0.0140(18) -0.030(2)
C14 0.019(2) 0.026(3) 0.024(3) 0.002(2) -0.0015(19) -0.008(2)
C13 0.014(2) 0.032(3) 0.031(3) -0.008(2) 0.002(2) -0.003(2)
C2 0.072(6) 0.053(5) 0.209(13) -0.049(7) 0.086(7) -0.013(5)

loop_
_atom_type_symbol
_atom_type_description
_atom_type_scat_dispersion_real
_atom_type_scat_dispersion_imag
_atom_type_scat_source
C C 0.0033 0.0016 'International Tables Vol C Tables 4.2.6.8 and 6.1.1.4'
N N 0.0061 0.0033 'International Tables Vol C Tables 4.2.6.8 and 6.1.1.4'
O O 0.0106 0.0060 'International Tables Vol C Tables 4.2.6.8 and 6.1.1.4'
P P 0.1023 0.0942 'International Tables Vol C Tables 4.2.6.8 and 6.1.1.4'
Co Co 0.3494 0.9721 'International Tables Vol C Tables 4.2.6.8 and 6.1.1.4'
H H 0.0000 0.0000 'International Tables Vol C Tables 4.2.6.8 and 6.1.1.4'

loop_
_geom_angle_atom_site_label_1
_geom_angle_atom_site_label_2
_geom_angle_atom_site_label_3
_geom_angle
_geom_angle_site_symmetry_1
_geom_angle_site_symmetry_3
O2 Co1 O5 121.21(16) . 1_455
O2 Co1 O4 99.84(14) . .
O5 Co1 O4 100.16(15) 1_455 .
O2 Co1 N2 120.69(19) . .
O5 Co1 N2 111.21(19) 1_455 .
O4 Co1 N2 96.19(16) . .
O2 Co1 N1 82.71(16) . .
O5 Co1 N1 85.52(15) 1_455 .
O4 Co1 N1 171.16(14) . .
N2 Co1 N1 75.35(17) . .
O5 P2 O4 115.0(2) . .
O5 P2 O6 109.2(2) . .
O4 P2 O6 111.1(2) . .
O5 P2 C14 107.0(2) . .
O4 P2 C14 109.9(2) . .
O6 P2 C14 104.0(2) . .
O2 P1 O1 115.2(2) . .
O2 P1 O3 106.3(2) . .
O1 P1 O3 110.5(2) . .
O2 P1 C13 109.6(2) . .
O1 P1 C13 108.9(2) . .
O3 P1 C13 105.9(2) . .
C10 N1 C11 118.8(5) . .
C10 N1 Co1 127.1(4) . .
C11 N1 Co1 114.1(3) . .
C1 N2 C12 117.5(5) . .
C1 N2 Co1 125.3(4) . .
C12 N2 Co1 117.3(4) . .
C6 C5 C4 120.7(5) . .
C3 C4 C12 116.2(6) . .
C3 C4 C5 124.3(6) . .
C12 C4 C5 119.5(6) . .
N1 C10 C9 121.3(6) . .
C8 C7 C11 116.6(6) . .
C8 C7 C6 124.9(6) . .
C11 C7 C6 118.5(6) . .
C5 C6 C7 121.6(6) . .
C8 C9 C10 120.5(7) . .
C9 C8 C7 119.6(7) . .
N2 C1 C2 122.1(7) . .
C2 C3 C4 120.2(6) . .
N1 C11 C7 123.2(5) . .
N1 C11 C12 116.9(4) . .
C7 C11 C12 119.9(5) . .
N2 C12 C4 124.0(5) . .
N2 C12 C11 116.3(4) . .
C4 C12 C11 119.7(5) . .
P2 O4 Co1 147.0(2) . .
P1 O2 Co1 149.7(3) . .
P2 O5 Co1 144.7(3) . 1_655
C14 C14 P2 113.0(5) 2_775 .
C13 C13 P1 114.3(4) 2_576 .
C3 C2 C1 119.9(8) . .

loop_
_geom_bond_atom_site_label_1
_geom_bond_atom_site_label_2
_geom_bond_distance
_geom_bond_site_symmetry_2
Co1 O2 1.978(4) .
Co1 O5 1.983(4) 1_455
Co1 O4 2.021(3) .
Co1 N2 2.111(4) .
Co1 N1 2.186(4) .
P2 O5 1.502(4) .
P2 O4 1.507(3) .
P2 O6 1.581(4) .
P2 C14 1.794(5) .
P1 O2 1.491(3) .
P1 O1 1.511(3) .
P1 O3 1.574(4) .
P1 C13 1.792(5) .
N1 C10 1.302(7) .
N1 C11 1.353(6) .
N2 C1 1.319(8) .
N2 C12 1.344(7) .
C5 C6 1.340(10) .
C5 C4 1.421(9) .
C4 C3 1.395(10) .
C4 C12 1.400(7) .
C10 C9 1.400(10) .
C7 C8 1.379(10) .
C7 C11 1.406(8) .
C7 C6 1.426(9) .
C9 C8 1.357(11) .
C1 C2 1.401(10) .
C3 C2 1.336(12) .
C11 C12 1.420(7) .
O5 Co1 1.983(4) 1_655
C14 C14 1.536(9) 2_775
C13 C13 1.533(10) 2_576

loop_
_geom_torsion_atom_site_label_1
_geom_torsion_atom_site_label_2
_geom_torsion_atom_site_label_3
_geom_torsion_atom_site_label_4
_geom_torsion
_geom_torsion_site_symmetry_1
_geom_torsion_site_symmetry_4
O2 Co1 N1 C10 54.9(6) . .
O5 Co1 N1 C10 -67.4(6) 1_455 .
O4 Co1 N1 C10 162.2(9) . .
N2 Co1 N1 C10 179.3(6) . .
O2 Co1 N1 C11 -126.9(4) . .
O5 Co1 N1 C11 110.9(4) 1_455 .
O4 Co1 N1 C11 -19.5(12) . .
N2 Co1 N1 C11 -2.4(4) . .
O2 Co1 N2 C1 -106.1(8) . .
O5 Co1 N2 C1 102.7(8) 1_455 .
O4 Co1 N2 C1 -0.8(9) . .
N1 Co1 N2 C1 -178.2(9) . .
O2 Co1 N2 C12 75.3(5) . .
O5 Co1 N2 C12 -75.9(5) 1_455 .
O4 Co1 N2 C12 -179.3(4) . .
N1 Co1 N2 C12 3.3(4) . .
C6 C5 C4 C3 -179.6(8) . .
C6 C5 C4 C12 -0.7(10) . .
C11 N1 C10 C9 -0.2(13) . .
Co1 N1 C10 C9 177.9(9) . .
C4 C5 C6 C7 1.3(13) . .
C8 C7 C6 C5 179.7(11) . .
C11 C7 C6 C5 -1.0(13) . .
N1 C10 C9 C8 1(2) . .
C10 C9 C8 C7 -1(2) . .
C11 C7 C8 C9 1.5(19) . .
C6 C7 C8 C9 -179.1(12) . .
C12 N2 C1 C2 5.0(17) . .
Co1 N2 C1 C2 -173.6(10) . .
C12 C4 C3 C2 1.9(15) . .
C5 C4 C3 C2 -179.1(11) . .
C10 N1 C11 C7 0.5(9) . .
Co1 N1 C11 C7 -177.9(5) . .
C10 N1 C11 C12 179.8(6) . .
Co1 N1 C11 C12 1.4(6) . .
C8 C7 C11 N1 -1.1(13) . .
C6 C7 C11 N1 179.5(7) . .
C8 C7 C11 C12 179.5(9) . .
C6 C7 C11 C12 0.1(11) . .
C1 N2 C12 C4 -2.0(11) . .
Co1 N2 C12 C4 176.7(5) . .
C1 N2 C12 C11 177.7(8) . .
Co1 N2 C12 C11 -3.6(7) . .
C3 C4 C12 N2 -1.5(10) . .
C5 C4 C12 N2 179.5(6) . .
C3 C4 C12 C11 178.9(7) . .
C5 C4 C12 C11 -0.1(9) . .
N1 C11 C12 N2 1.4(7) . .
C7 C11 C12 N2 -179.3(6) . .
N1 C11 C12 C4 -179.0(5) . .
C7 C11 C12 C4 0.4(9) . .
O5 P2 O4 Co1 68.2(5) . .
O6 P2 O4 Co1 -56.4(5) . .
C14 P2 O4 Co1 -171.0(4) . .
O2 Co1 O4 P2 32.8(4) . .
O5 Co1 O4 P2 157.2(4) 1_455 .
N2 Co1 O4 P2 -89.9(4) . .
N1 Co1 O4 P2 -73.3(11) . .
O1 P1 O2 Co1 -38.0(5) . .
O3 P1 O2 Co1 -160.8(4) . .
C13 P1 O2 Co1 85.2(5) . .
O5 Co1 O2 P1 -57.6(5) 1_455 .
O4 Co1 O2 P1 50.8(5) . .
N2 Co1 O2 P1 154.1(4) . .
N1 Co1 O2 P1 -137.8(5) . .
O4 P2 O5 Co1 -124.7(4) . 1_655
O6 P2 O5 Co1 1.0(5) . 1_655
C14 P2 O5 Co1 113.0(4) . 1_655
O5 P2 C14 C14 -56.3(6) . 2_775
O4 P2 C14 C14 178.2(5) . 2_775
O6 P2 C14 C14 59.2(6) . 2_775
O2 P1 C13 C13 175.6(5) . 2_576
O1 P1 C13 C13 -57.5(6) . 2_576
O3 P1 C13 C13 61.4(6) . 2_576
C4 C3 C2 C1 1(2) . .
N2 C1 C2 C3 -5(2) . .
